data_2211604
loop_
_publ_author_name
'Braunschweig, Holger'
'Kraft, Mario'
'Seeler, Fabian'

_publ_section_title
;
 <i>N</i>,<i>N</i>-Diethylpyrrolidinium
 pentachloro(tetrahydrofuran)zirconate(IV)
;
_journal_coeditor_code SG2085
_journal_issue 12
_journal_name_full 'Acta Crystallographica Section E'
_journal_page_first m3267
_journal_page_last m3268
_journal_paper_doi 10.1107/S1600536806045880
_journal_volume 62
_journal_year 2006
_chemical_formula_iupac '(C8 H18 N) [Zr Cl5 (C4 H8 O)]'
_chemical_formula_moiety 'C8 H18 N +, C4 H8 Cl5 O Zr -'
_chemical_formula_sum 'C12 H26 Cl5 N O Zr'
_chemical_formula_weight 468.81
_chemical_name_systematic
;
N,N-Diethylpyrrolidinium pentachloro(tetrahydrofuran)zirconate
;
_space_group_IT_number 61
_symmetry_cell_setting orthorhombic
_symmetry_space_group_name_Hall '-P 2ac 2ab'
_symmetry_space_group_name_H-M 'P b c a'
_atom_sites_solution_hydrogens geom
_atom_sites_solution_primary direct
_atom_sites_solution_secondary difmap
_cell_angle_alpha 90.00
_cell_angle_beta 90.00
_cell_angle_gamma 90.00
_cell_formula_units_Z 8
_cell_length_a 15.4148(17)
_cell_length_b 14.9772(17)
_cell_length_c 17.0633(19)
_cell_measurement_reflns_used 7412
_cell_measurement_temperature 173(2)
_cell_measurement_theta_max 26.1215
_cell_measurement_theta_min 2.6425
_cell_volume 3939.4(8)
_computing_cell_refinement 'SAINT-NT (Bruker, 2003)'
_computing_data_collection 'SMART-NT (Bruker, 2003)'
_computing_data_reduction SAINT-NT
_computing_molecular_graphics 'XP in SHELXTL (Sheldrick, 1997b)'
_computing_publication_material 'XP in SHELXTL'
_computing_structure_refinement 'SHELXL97 (Sheldrick, 1997a)'
_computing_structure_solution 'SHELXS97 (Sheldrick, 1997a)'
_diffrn_ambient_temperature 273(2)
_diffrn_measured_fraction_theta_full 1.000
_diffrn_measured_fraction_theta_max 0.996
_diffrn_measurement_device_type 'Bruker SMART CCD area-detector'
_diffrn_measurement_method '\f and \w'
_diffrn_radiation_monochromator graphite
_diffrn_radiation_source 'fine-focus sealed tube'
_diffrn_radiation_type MoK\a
_diffrn_radiation_wavelength 0.71073
_diffrn_reflns_av_R_equivalents 0.0278
_diffrn_reflns_av_sigmaI/netI 0.0127
_diffrn_reflns_limit_h_max 19
_diffrn_reflns_limit_h_min -19
_diffrn_reflns_limit_k_max 18
_diffrn_reflns_limit_k_min -18
_diffrn_reflns_limit_l_max 21
_diffrn_reflns_limit_l_min -21
_diffrn_reflns_number 54795
_diffrn_reflns_theta_full 26.00
_diffrn_reflns_theta_max 26.15
_diffrn_reflns_theta_min 2.24
_exptl_absorpt_coefficient_mu 1.232
_exptl_absorpt_correction_T_max 0.841
_exptl_absorpt_correction_T_min 0.668
_exptl_absorpt_correction_type multi-scan
_exptl_absorpt_process_details '(SADABS; Sheldrick, 2000)'
_exptl_crystal_colour yellow
_exptl_crystal_density_diffrn 1.581
_exptl_crystal_density_method 'not measured'
_exptl_crystal_description block
_exptl_crystal_F_000 1904.0
_exptl_crystal_size_max 0.35
_exptl_crystal_size_mid 0.18
_exptl_crystal_size_min 0.14
_refine_diff_density_max 1.018
_refine_diff_density_min -0.524
_refine_ls_extinction_method none
_refine_ls_goodness_of_fit_ref 1.098
_refine_ls_hydrogen_treatment constr
_refine_ls_matrix_type full
_refine_ls_number_parameters 183
_refine_ls_number_reflns 3922
_refine_ls_number_restraints 96
_refine_ls_restrained_S_all 1.149
_refine_ls_R_factor_all 0.0395
_refine_ls_R_factor_gt 0.0340
_refine_ls_shift/su_max 0.027
_refine_ls_shift/su_mean 0.002
_refine_ls_structure_factor_coef Fsqd
_refine_ls_weighting_details 'calc w=1/[\s^2^(Fo^2^)+(0.0622P)^2^+4.0936P] where P=(Fo^2^+2Fc^2^)/3'
_refine_ls_weighting_scheme calc
_refine_ls_wR_factor_gt 0.1024
_refine_ls_wR_factor_ref 0.1082
_reflns_number_gt 3440
_reflns_number_total 3922
_reflns_threshold_expression I>2\s(I)
_cod_data_source_file sg2085.cif
_cod_data_source_block I
_cod_database_code 2211604
_cod_database_fobs_code 2211604

loop_
_symmetry_equiv_pos_as_xyz
'x, y, z'
'-x+1/2, -y, z+1/2'
'-x, y+1/2, -z+1/2'
'x+1/2, -y+1/2, -z'
'-x, -y, -z'
'x-1/2, y, -z-1/2'
'x, -y-1/2, z-1/2'
'-x-1/2, y-1/2, z'

loop_
_atom_site_type_symbol
_atom_site_label
_atom_site_fract_x
_atom_site_fract_y
_atom_site_fract_z
_atom_site_U_iso_or_equiv
_atom_site_adp_type
_atom_site_calc_flag
_atom_site_refinement_flags
_atom_site_occupancy
Zr Zr1 1.048908(18) 0.746204(17) 0.396971(17) 0.02940(12) Uani d U 1
Cl Cl2 1.05252(4) 0.91068(4) 0.37741(5) 0.03458(18) Uani d U 1
Cl Cl3 1.03538(5) 0.58741(5) 0.42745(5) 0.03987(19) Uani d U 1
Cl Cl4 0.90238(5) 0.74390(5) 0.33967(5) 0.03805(19) Uani d U 1
Cl Cl5 1.18131(5) 0.75453(5) 0.47640(6) 0.0460(2) Uani d U 1
Cl Cl6 1.12565(7) 0.71663(6) 0.27546(5) 0.0560(3) Uani d U 1
O O1 0.98246(13) 0.77316(14) 0.51104(12) 0.0344(4) Uani d U 1
C C9 0.2038(2) 0.9009(2) 0.1561(2) 0.0429(7) Uani d U 1
H H9A 0.2320 0.8689 0.1122 0.051 Uiso calc R 1
H H9B 0.2169 0.8677 0.2049 0.051 Uiso calc R 1
N N1 0.24286(15) 0.99312(15) 0.16222(16) 0.0328(5) Uani d U 1
C C5 0.2134(2) 1.0400(2) 0.23508(19) 0.0452(6) Uani d U 1
H H5A 0.1506 1.0301 0.2439 0.054 Uiso calc R 1
H H5B 0.2241 1.1050 0.2310 0.054 Uiso calc R 1
C C7 0.3495(3) 0.9670(3) 0.2614(3) 0.0663(9) Uani d U 1
H H7A 0.4006 0.9989 0.2826 0.080 Uiso calc R 1
H H7B 0.3573 0.9022 0.2705 0.080 Uiso calc R 1
C C4 0.9081(2) 0.7231(3) 0.5415(2) 0.0537(9) Uani d U 1
H H4A 0.9202 0.6582 0.5407 0.064 Uiso calc R 1
H H4B 0.8558 0.7349 0.5095 0.064 Uiso calc R 1
C C11 0.2223(3) 1.0490(2) 0.0914(2) 0.0481(7) Uani d U 1
H H11A 0.2498 1.1083 0.0979 0.058 Uiso calc R 1
H H11B 0.1588 1.0583 0.0890 0.058 Uiso calc R 1
C C3 0.8948(3) 0.7546(3) 0.6237(3) 0.0644(10) Uani d U 1
H H3A 0.8323 0.7563 0.6370 0.077 Uiso calc R 1
H H3B 0.9252 0.7153 0.6614 0.077 Uiso calc R 1
C C12 0.2521(3) 1.0093(3) 0.0146(2) 0.0693(13) Uani d U 1
H H12A 0.3130 0.9912 0.0191 0.104 Uiso calc R 1
H H12B 0.2462 1.0538 -0.0271 0.104 Uiso calc R 1
H H12C 0.2165 0.9570 0.0021 0.104 Uiso calc R 1
C C10 0.1068(2) 0.8998(3) 0.1432(2) 0.0527(9) Uani d U 1
H H10A 0.0780 0.9313 0.1863 0.079 Uiso calc R 1
H H10B 0.0863 0.8378 0.1414 0.079 Uiso calc R 1
H H10C 0.0931 0.9294 0.0935 0.079 Uiso calc R 1
C C1 1.0060(2) 0.8434(2) 0.5671(2) 0.0503(8) Uani d U 1
H H1A 1.0124 0.9017 0.5403 0.060 Uiso calc R 1
H H1B 1.0612 0.8288 0.5939 0.060 Uiso calc R 1
C C6 0.2659(3) 1.0001(3) 0.3011(2) 0.0621(9) Uani d U 1
H H6A 0.2344 0.9500 0.3260 0.075 Uiso calc R 1
H H6B 0.2791 1.0456 0.3414 0.075 Uiso calc R 1
C C8 0.3392(2) 0.9859(2) 0.1753(2) 0.0508(7) Uani d U 1
H H8A 0.3641 0.9368 0.1435 0.061 Uiso calc R 1
H H8B 0.3686 1.0424 0.1609 0.061 Uiso calc R 1
C C2 0.9327(3) 0.8457(3) 0.6240(3) 0.0703(11) Uani d U 1
H H2A 0.9538 0.8614 0.6770 0.084 Uiso calc R 1
H H2B 0.8888 0.8903 0.6077 0.084 Uiso calc R 1

loop_
_atom_site_aniso_label
_atom_site_aniso_U_11
_atom_site_aniso_U_22
_atom_site_aniso_U_33
_atom_site_aniso_U_12
_atom_site_aniso_U_13
_atom_site_aniso_U_23
Zr1 0.02996(19) 0.02775(18) 0.03049(19) 0.00009(10) 0.00494(10) 0.00206(10)
Cl2 0.0329(4) 0.0243(3) 0.0466(4) -0.0015(2) 0.0023(3) 0.0047(3)
Cl3 0.0517(4) 0.0285(3) 0.0395(4) -0.0030(3) 0.0011(3) 0.0060(3)
Cl4 0.0408(4) 0.0366(4) 0.0368(4) -0.0055(3) -0.0121(3) 0.0027(3)
Cl5 0.0236(3) 0.0484(4) 0.0660(5) -0.0015(3) -0.0053(3) 0.0080(4)
Cl6 0.0815(6) 0.0423(4) 0.0442(4) 0.0158(4) 0.0332(4) 0.0093(3)
O1 0.0286(8) 0.0447(9) 0.0299(7) -0.0060(8) 0.0031(6) -0.0048(6)
C9 0.0439(14) 0.0328(12) 0.0519(19) -0.0077(11) -0.0055(14) 0.0055(10)
N1 0.0321(10) 0.0281(11) 0.0381(9) 0.0006(8) 0.0058(9) 0.0001(8)
C5 0.0436(15) 0.0544(17) 0.0375(11) 0.0026(13) 0.0051(11) -0.0080(11)
C7 0.0586(17) 0.053(2) 0.087(2) 0.0016(16) -0.0330(15) -0.002(2)
C4 0.0335(16) 0.083(2) 0.0440(16) -0.0185(14) 0.0132(12) -0.0070(15)
C11 0.068(2) 0.0380(15) 0.0388(11) -0.0070(15) 0.0024(13) 0.0064(11)
C3 0.052(2) 0.097(2) 0.0440(16) -0.0100(18) 0.0187(16) -0.0076(18)
C12 0.100(4) 0.070(3) 0.0389(12) -0.027(3) 0.0146(19) -0.0033(16)
C10 0.0455(14) 0.058(2) 0.055(2) -0.0169(14) -0.0109(16) 0.0091(17)
C1 0.061(2) 0.0498(18) 0.0406(15) -0.0066(13) 0.0061(13) -0.0149(12)
C6 0.068(2) 0.077(3) 0.0418(11) -0.0221(18) -0.0102(12) 0.0115(16)
C8 0.0311(10) 0.0449(18) 0.0765(16) -0.0019(11) 0.0051(12) -0.0086(16)
C2 0.095(3) 0.0655(19) 0.0500(19) 0.0151(18) 0.0286(18) -0.0106(15)

loop_
_atom_type_symbol
_atom_type_description
_atom_type_scat_dispersion_real
_atom_type_scat_dispersion_imag
_atom_type_scat_source
C C 0.0033 0.0016 'International Tables Vol C Tables 4.2.6.8 and 6.1.1.4'
H H 0.0000 0.0000 'International Tables Vol C Tables 4.2.6.8 and 6.1.1.4'
N N 0.0061 0.0033 'International Tables Vol C Tables 4.2.6.8 and 6.1.1.4'
O O 0.0106 0.0060 'International Tables Vol C Tables 4.2.6.8 and 6.1.1.4'
Cl Cl 0.1484 0.1585 'International Tables Vol C Tables 4.2.6.8 and 6.1.1.4'
Zr Zr -2.9673 0.5597 'International Tables Vol C Tables 4.2.6.8 and 6.1.1.4'

loop_
_geom_angle_atom_site_label_1
_geom_angle_atom_site_label_2
_geom_angle_atom_site_label_3
_geom_angle
O1 Zr1 Cl6 178.08(6)
O1 Zr1 Cl3 87.21(6)
Cl6 Zr1 Cl3 92.63(3)
O1 Zr1 Cl5 83.74(6)
Cl6 Zr1 Cl5 94.34(4)
Cl3 Zr1 Cl5 90.17(3)
O1 Zr1 Cl4 85.87(6)
Cl6 Zr1 Cl4 96.05(4)
Cl3 Zr1 Cl4 89.57(3)
Cl5 Zr1 Cl4 169.61(3)
O1 Zr1 Cl2 87.03(6)
Cl6 Zr1 Cl2 93.16(3)
Cl3 Zr1 Cl2 174.14(3)
Cl5 Zr1 Cl2 90.29(3)
Cl4 Zr1 Cl2 88.92(2)
C4 O1 C1 109.2(2)
C4 O1 Zr1 125.12(19)
C1 O1 Zr1 125.68(18)
C10 C9 N1 114.5(3)
C10 C9 H9A 108.6
N1 C9 H9A 108.6
C10 C9 H9B 108.6
N1 C9 H9B 108.6
H9A C9 H9B 107.6
C5 N1 C11 110.0(2)
C5 N1 C8 102.2(3)
C11 N1 C8 111.5(3)
C5 N1 C9 111.4(3)
C11 N1 C9 111.7(3)
C8 N1 C9 109.8(2)
N1 C5 C6 105.7(3)
N1 C5 H5A 110.6
C6 C5 H5A 110.6
N1 C5 H5B 110.6
C6 C5 H5B 110.6
H5A C5 H5B 108.7
C8 C7 C6 106.3(3)
C8 C7 H7A 110.5
C6 C7 H7A 110.5
C8 C7 H7B 110.5
C6 C7 H7B 110.5
H7A C7 H7B 108.7
O1 C4 C3 106.2(3)
O1 C4 H4A 110.5
C3 C4 H4A 110.5
O1 C4 H4B 110.5
C3 C4 H4B 110.5
H4A C4 H4B 108.7
N1 C11 C12 114.4(3)
N1 C11 H11A 108.7
C12 C11 H11A 108.7
N1 C11 H11B 108.7
C12 C11 H11B 108.7
H11A C11 H11B 107.6
C2 C3 C4 103.9(4)
C2 C3 H3A 111.0
C4 C3 H3A 111.0
C2 C3 H3B 111.0
C4 C3 H3B 111.0
H3A C3 H3B 109.0
C11 C12 H12A 109.5
C11 C12 H12B 109.5
H12A C12 H12B 109.5
C11 C12 H12C 109.5
H12A C12 H12C 109.5
H12B C12 H12C 109.5
C9 C10 H10A 109.5
C9 C10 H10B 109.5
H10A C10 H10B 109.5
C9 C10 H10C 109.5
H10A C10 H10C 109.5
H10B C10 H10C 109.5
O1 C1 C2 104.6(3)
O1 C1 H1A 110.8
C2 C1 H1A 110.8
O1 C1 H1B 110.8
C2 C1 H1B 110.8
H1A C1 H1B 108.9
C5 C6 C7 104.4(3)
C5 C6 H6A 110.9
C7 C6 H6A 110.9
C5 C6 H6B 110.9
C7 C6 H6B 110.9
H6A C6 H6B 108.9
C7 C8 N1 105.1(3)
C7 C8 H8A 110.7
N1 C8 H8A 110.7
C7 C8 H8B 110.7
N1 C8 H8B 110.7
H8A C8 H8B 108.8
C3 C2 C1 106.0(3)
C3 C2 H2A 110.5
C1 C2 H2A 110.5
C3 C2 H2B 110.5
C1 C2 H2B 110.5
H2A C2 H2B 108.7

loop_
_geom_bond_atom_site_label_1
_geom_bond_atom_site_label_2
_geom_bond_distance
Zr1 O1 2.236(2)
Zr1 Cl6 2.4279(8)
Zr1 Cl3 2.4434(8)
Zr1 Cl5 2.4532(9)
Zr1 Cl4 2.4615(8)
Zr1 Cl2 2.4865(8)
O1 C4 1.465(4)
O1 C1 1.468(4)
C9 C10 1.511(5)
C9 N1 1.511(4)
C9 H9A 0.9900
C9 H9B 0.9900
N1 C5 1.499(4)
N1 C11 1.503(4)
N1 C8 1.506(4)
C5 C6 1.511(5)
C5 H5A 0.9900
C5 H5B 0.9900
C7 C8 1.505(6)
C7 C6 1.537(6)
C7 H7A 0.9900
C7 H7B 0.9900
C4 C3 1.492(5)
C4 H4A 0.9900
C4 H4B 0.9900
C11 C12 1.510(5)
C11 H11A 0.9900
C11 H11B 0.9900
C3 C2 1.484(6)
C3 H3A 0.9900
C3 H3B 0.9900
C12 H12A 0.9800
C12 H12B 0.9800
C12 H12C 0.9800
C10 H10A 0.9800
C10 H10B 0.9800
C10 H10C 0.9800
C1 C2 1.491(5)
C1 H1A 0.9900
C1 H1B 0.9900
C6 H6A 0.9900
C6 H6B 0.9900
C8 H8A 0.9900
C8 H8B 0.9900
C2 H2A 0.9900
C2 H2B 0.9900

loop_
_geom_torsion_atom_site_label_1
_geom_torsion_atom_site_label_2
_geom_torsion_atom_site_label_3
_geom_torsion_atom_site_label_4
_geom_torsion
Cl3 Zr1 O1 C4 -41.4(3)
Cl5 Zr1 O1 C4 -131.9(3)
Cl4 Zr1 O1 C4 48.3(3)
Cl2 Zr1 O1 C4 137.5(3)
Cl3 Zr1 O1 C1 138.6(2)
Cl5 Zr1 O1 C1 48.1(2)
Cl4 Zr1 O1 C1 -131.6(2)
Cl2 Zr1 O1 C1 -42.5(2)
C10 C9 N1 C5 67.4(4)
C10 C9 N1 C11 -56.0(4)
C10 C9 N1 C8 179.8(3)
C11 N1 C5 C6 -158.1(3)
C8 N1 C5 C6 -39.7(3)
C9 N1 C5 C6 77.4(3)
C1 O1 C4 C3 -8.7(4)
Zr1 O1 C4 C3 171.3(3)
C5 N1 C11 C12 178.1(3)
C8 N1 C11 C12 65.5(4)
C9 N1 C11 C12 -57.7(4)
O1 C4 C3 C2 25.2(5)
C4 O1 C1 C2 -11.2(4)
Zr1 O1 C1 C2 168.8(3)
N1 C5 C6 C7 26.0(4)
C8 C7 C6 C5 -2.2(4)
C6 C7 C8 N1 -22.1(4)
C5 N1 C8 C7 37.8(3)
C11 N1 C8 C7 155.3(3)
C9 N1 C8 C7 -80.4(3)
C4 C3 C2 C1 -32.3(5)
O1 C1 C2 C3 27.1(5)
